data_7021915
loop_
_publ_author_name
'Servaty, Kathleen'
'Cau\"et, Emilie'
'Thomas, Fabrice'
'Lambermont, Javiera'
'Gerbaux, Pascal'
'De Winter, Julien'
'Ovaere, Margriet'
'Volker, Leen'
'Vaeck, Nathalie'
'Van Meervelt, Luc'
'Dehaen, Wim'
'Moucheron, C\'ecile'
'Kirsch-De Mesmaeker, Andr\'ee'

_publ_section_title
;
 Peculiar properties of homoleptic Cu complexes with dipyrromethene
 derivatives.
;
_journal_issue 39
_journal_name_full 'Dalton transactions (Cambridge, England : 2003)'
_journal_page_first 14188
_journal_page_last 14199
_journal_paper_doi 10.1039/c3dt51541a
_journal_volume 42
_journal_year 2013
_chemical_formula_sum 'C54 H38 Cu N4'
_chemical_formula_weight 806.42
_chemical_name_systematic
;
?
;
_space_group_IT_number 14
_symmetry_space_group_name_Hall '-P 2yn'
_symmetry_space_group_name_H-M 'P 1 21/n 1'
_atom_sites_solution_hydrogens geom
_atom_sites_solution_primary direct
_atom_sites_solution_secondary difmap
_audit_creation_method SHELXL-97
_cell_angle_alpha 90.00
_cell_angle_beta 94.943(2)
_cell_angle_gamma 90.00
_cell_formula_units_Z 4
_cell_length_a 13.7700(4)
_cell_length_b 13.5622(4)
_cell_length_c 21.6416(6)
_cell_measurement_temperature 100(2)
_cell_volume 4026.6(2)
_computing_structure_refinement 'SHELXL-97 (Sheldrick, 2008)'
_computing_structure_solution 'SHELXS-97 (Sheldrick, 2008)'
_diffrn_ambient_temperature 100(2)
_diffrn_measured_fraction_theta_full 0.981
_diffrn_measured_fraction_theta_max 0.981
_diffrn_radiation_monochromator graphite
_diffrn_radiation_source 'fine-focus sealed tube'
_diffrn_radiation_type CuK\a
_diffrn_radiation_wavelength 1.54178
_diffrn_reflns_av_R_equivalents 0.0646
_diffrn_reflns_av_sigmaI/netI 0.0427
_diffrn_reflns_limit_h_max 16
_diffrn_reflns_limit_h_min -16
_diffrn_reflns_limit_k_max 16
_diffrn_reflns_limit_k_min -16
_diffrn_reflns_limit_l_max 25
_diffrn_reflns_limit_l_min -26
_diffrn_reflns_number 39793
_diffrn_reflns_theta_full 71.48
_diffrn_reflns_theta_max 71.48
_diffrn_reflns_theta_min 3.67
_exptl_absorpt_coefficient_mu 1.097
_exptl_crystal_density_diffrn 1.330
_exptl_crystal_density_method 'not measured'
_exptl_crystal_F_000 1676
_refine_diff_density_max 0.504
_refine_diff_density_min -0.275
_refine_diff_density_rms 0.073
_refine_ls_extinction_method none
_refine_ls_goodness_of_fit_ref 1.058
_refine_ls_hydrogen_treatment mixed
_refine_ls_matrix_type full
_refine_ls_number_parameters 532
_refine_ls_number_reflns 7712
_refine_ls_number_restraints 0
_refine_ls_restrained_S_all 1.058
_refine_ls_R_factor_all 0.0524
_refine_ls_R_factor_gt 0.0412
_refine_ls_shift/su_max 0.001
_refine_ls_shift/su_mean 0.000
_refine_ls_structure_factor_coef Fsqd
_refine_ls_weighting_details 'calc w=1/[\s^2^(Fo^2^)+(0.0530P)^2^+1.8201P] where P=(Fo^2^+2Fc^2^)/3'
_refine_ls_weighting_scheme calc
_refine_ls_wR_factor_gt 0.0988
_refine_ls_wR_factor_ref 0.1059
_reflns_number_gt 6382
_reflns_number_total 7712
_reflns_threshold_expression >2sigma(I)
_cod_data_source_file c3dt51541a.txt
_cod_data_source_block wim100-new
_cod_database_code 7021915

loop_
_symmetry_equiv_pos_as_xyz
'x, y, z'
'-x+1/2, y+1/2, -z+1/2'
'-x, -y, -z'
'x-1/2, -y-1/2, z-1/2'

loop_
_atom_site_label
_atom_site_type_symbol
_atom_site_fract_x
_atom_site_fract_y
_atom_site_fract_z
_atom_site_U_iso_or_equiv
_atom_site_adp_type
_atom_site_occupancy
_atom_site_symmetry_multiplicity
_atom_site_calc_flag
_atom_site_refinement_flags
Cu1 Cu 0.933518(19) 0.86180(2) 0.246506(12) 0.01298(9) Uani 1 1 d .
N2 N 0.83012(11) 0.76274(11) 0.23469(7) 0.0140(3) Uani 1 1 d .
C3 C 0.80995(14) 0.70543(14) 0.18424(9) 0.0158(4) Uani 1 1 d .
C4 C 0.71126(14) 0.67393(15) 0.18079(9) 0.0189(4) Uani 1 1 d .
H4 H 0.6790 0.6340 0.1493 0.023 Uiso 1 1 calc R
C5 C 0.67155(14) 0.71197(15) 0.23145(10) 0.0185(4) Uani 1 1 d .
H5 H 0.6064 0.7033 0.2418 0.022 Uiso 1 1 calc R
C6 C 0.74573(13) 0.76696(14) 0.26586(9) 0.0147(4) Uani 1 1 d .
C7 C 0.73864(14) 0.81607(14) 0.32214(9) 0.0155(4) Uani 1 1 d .
C8 C 0.80852(14) 0.87989(14) 0.35143(9) 0.0151(4) Uani 1 1 d .
C9 C 0.80835(14) 0.92040(15) 0.41194(9) 0.0188(4) Uani 1 1 d .
H9 H 0.7610 0.9089 0.4406 0.023 Uiso 1 1 calc R
C10 C 0.88936(15) 0.97929(14) 0.42127(9) 0.0184(4) Uani 1 1 d .
H10 H 0.9094 1.0153 0.4578 0.022 Uiso 1 1 calc R
C11 C 0.93749(14) 0.97617(14) 0.36599(9) 0.0159(4) Uani 1 1 d .
N12 N 0.89030(11) 0.91515(11) 0.32419(7) 0.0134(3) Uani 1 1 d .
C13 C 0.88209(15) 0.67464(14) 0.14239(9) 0.0187(4) Uani 1 1 d .
C14 C 0.85171(18) 0.65020(16) 0.08079(10) 0.0254(5) Uani 1 1 d .
H14 H 0.7848 0.6560 0.0664 0.031 Uiso 1 1 calc R
C15 C 0.9178(2) 0.61779(18) 0.04072(11) 0.0332(5) Uani 1 1 d .
H15 H 0.8959 0.6011 -0.0008 0.040 Uiso 1 1 calc R
C16 C 1.0152(2) 0.60961(17) 0.06068(12) 0.0340(6) Uani 1 1 d .
H16 H 1.0606 0.5891 0.0326 0.041 Uiso 1 1 calc R
C17 C 1.04701(18) 0.63140(17) 0.12188(13) 0.0320(5) Uani 1 1 d .
H17 H 1.1139 0.6240 0.1359 0.038 Uiso 1 1 calc R
C18 C 0.98080(15) 0.66412(15) 0.16268(11) 0.0227(4) Uani 1 1 d .
H18 H 1.0028 0.6793 0.2044 0.027 Uiso 1 1 calc R
C19 C 0.64750(14) 0.79722(15) 0.35284(9) 0.0170(4) Uani 1 1 d .
C20 C 0.62427(15) 0.70126(15) 0.36992(10) 0.0203(4) Uani 1 1 d .
H20 H 0.6688 0.6492 0.3642 0.024 Uiso 1 1 calc R
C21 C 0.53703(16) 0.68091(16) 0.39509(10) 0.0230(4) Uani 1 1 d .
H21 H 0.5222 0.6155 0.4068 0.028 Uiso 1 1 calc R
C22 C 0.47149(15) 0.75709(17) 0.40307(10) 0.0241(4) Uani 1 1 d .
H22 H 0.4113 0.7435 0.4197 0.029 Uiso 1 1 calc R
C23 C 0.49382(15) 0.85267(16) 0.38682(10) 0.0227(4) Uani 1 1 d .
H23 H 0.4489 0.9044 0.3924 0.027 Uiso 1 1 calc R
C24 C 0.58211(15) 0.87332(15) 0.36232(10) 0.0195(4) Uani 1 1 d .
H24 H 0.5977 0.9392 0.3521 0.023 Uiso 1 1 calc R
C25 C 1.02130(14) 1.03762(14) 0.35277(9) 0.0167(4) Uani 1 1 d .
C26 C 1.03696(14) 1.06862(14) 0.29299(10) 0.0183(4) Uani 1 1 d .
H26 H 0.9943 1.0470 0.2588 0.022 Uiso 1 1 calc R
C27 C 1.11407(16) 1.13074(16) 0.28276(11) 0.0240(4) Uani 1 1 d .
H27 H 1.1239 1.1511 0.2418 0.029 Uiso 1 1 calc R
C28 C 1.17673(17) 1.16324(17) 0.33212(12) 0.0311(5) Uani 1 1 d .
H28 H 1.2296 1.2056 0.3250 0.037 Uiso 1 1 calc R
C29 C 1.16202(19) 1.13379(18) 0.39167(12) 0.0336(5) Uani 1 1 d .
H29 H 1.2049 1.1561 0.4255 0.040 Uiso 1 1 calc R
C30 C 1.08480(16) 1.07158(16) 0.40245(11) 0.0254(5) Uani 1 1 d .
H30 H 1.0750 1.0520 0.4436 0.031 Uiso 1 1 calc R
N31 N 0.93230(11) 0.90643(11) 0.16067(7) 0.0129(3) Uani 1 1 d .
C32 C 0.85316(13) 0.91993(13) 0.12028(9) 0.0143(4) Uani 1 1 d .
C33 C 0.88099(14) 0.92588(14) 0.05878(9) 0.0168(4) Uani 1 1 d .
H33 H 0.8388 0.9335 0.0220 0.020 Uiso 1 1 calc R
C34 C 0.98119(14) 0.91850(14) 0.06279(9) 0.0165(4) Uani 1 1 d .
H34 H 1.0213 0.9209 0.0292 0.020 Uiso 1 1 calc R
C35 C 1.01331(14) 0.90658(13) 0.12641(9) 0.0148(4) Uani 1 1 d .
C36 C 1.11007(14) 0.90116(14) 0.15344(9) 0.0153(4) Uani 1 1 d .
C37 C 1.13958(14) 0.88045(14) 0.21554(9) 0.0153(4) Uani 1 1 d .
C38 C 1.23725(14) 0.87546(15) 0.24379(10) 0.0192(4) Uani 1 1 d .
H38 H 1.2949 0.8904 0.2245 0.023 Uiso 1 1 calc R
C39 C 1.23245(14) 0.84532(16) 0.30353(10) 0.0209(4) Uani 1 1 d .
H39 H 1.2859 0.8361 0.3338 0.025 Uiso 1 1 calc R
C40 C 1.13227(14) 0.83028(14) 0.31196(9) 0.0165(4) Uani 1 1 d .
N41 N 1.07667(11) 0.85261(11) 0.25962(7) 0.0137(3) Uani 1 1 d .
C42 C 0.75426(14) 0.93484(14) 0.13989(9) 0.0152(4) Uani 1 1 d .
C43 C 0.67263(14) 0.90185(15) 0.10264(10) 0.0195(4) Uani 1 1 d .
H43 H 0.6808 0.8683 0.0649 0.023 Uiso 1 1 calc R
C44 C 0.57973(15) 0.91800(17) 0.12074(10) 0.0238(4) Uani 1 1 d .
H44 H 0.5247 0.8946 0.0955 0.029 Uiso 1 1 calc R
C45 C 0.56613(15) 0.96807(16) 0.17539(10) 0.0228(4) Uani 1 1 d .
H45 H 0.5023 0.9787 0.1875 0.027 Uiso 1 1 calc R
C46 C 0.64652(15) 1.00226(15) 0.21197(10) 0.0202(4) Uani 1 1 d .
H46 H 0.6378 1.0372 0.2491 0.024 Uiso 1 1 calc R
C47 C 0.73991(14) 0.98569(14) 0.19457(9) 0.0166(4) Uani 1 1 d .
H47 H 0.7946 1.0091 0.2201 0.020 Uiso 1 1 calc R
C48 C 1.18832(13) 0.92010(14) 0.11088(9) 0.0159(4) Uani 1 1 d .
C49 C 1.20228(14) 0.85531(15) 0.06226(10) 0.0186(4) Uani 1 1 d .
H49 H 1.1617 0.7989 0.0560 0.022 Uiso 1 1 calc R
C50 C 1.27511(15) 0.87260(16) 0.02285(10) 0.0222(4) Uani 1 1 d .
H50 H 1.2843 0.8281 -0.0100 0.027 Uiso 1 1 calc R
C51 C 1.33438(14) 0.95532(17) 0.03172(10) 0.0232(4) Uani 1 1 d .
H51 H 1.3846 0.9668 0.0051 0.028 Uiso 1 1 calc R
C52 C 1.32040(15) 1.02092(17) 0.07914(10) 0.0240(4) Uani 1 1 d .
H52 H 1.3604 1.0778 0.0847 0.029 Uiso 1 1 calc R
C53 C 1.24746(14) 1.00352(16) 0.11894(10) 0.0206(4) Uani 1 1 d .
H53 H 1.2381 1.0486 0.1515 0.025 Uiso 1 1 calc R
C54 C 1.09180(14) 0.79211(14) 0.36806(9) 0.0161(4) Uani 1 1 d .
C55 C 1.00932(14) 0.73088(14) 0.36362(9) 0.0171(4) Uani 1 1 d .
H55 H 0.9815 0.7104 0.3240 0.021 Uiso 1 1 calc R
C56 C 0.96813(15) 0.70011(15) 0.41649(10) 0.0199(4) Uani 1 1 d .
H56 H 0.9117 0.6595 0.4129 0.024 Uiso 1 1 calc R
C57 C 1.00870(16) 0.72824(16) 0.47467(10) 0.0224(4) Uani 1 1 d .
H57 H 0.9791 0.7087 0.5108 0.027 Uiso 1 1 calc R
C58 C 1.09300(16) 0.78527(15) 0.47996(10) 0.0220(4) Uani 1 1 d .
H58 H 1.1224 0.8026 0.5198 0.026 Uiso 1 1 calc R
C59 C 1.13429(14) 0.81696(15) 0.42691(10) 0.0193(4) Uani 1 1 d .
H59 H 1.1919 0.8558 0.4308 0.023 Uiso 1 1 calc R

loop_
_atom_site_aniso_label
_atom_site_aniso_U_11
_atom_site_aniso_U_22
_atom_site_aniso_U_33
_atom_site_aniso_U_23
_atom_site_aniso_U_13
_atom_site_aniso_U_12
Cu1 0.01191(14) 0.01519(15) 0.01193(15) -0.00046(10) 0.00157(10) -0.00210(10)
N2 0.0139(7) 0.0130(7) 0.0153(8) 0.0005(6) 0.0026(6) -0.0009(6)
C3 0.0198(9) 0.0117(8) 0.0157(9) 0.0005(7) 0.0005(7) -0.0022(7)
C4 0.0204(10) 0.0180(9) 0.0179(10) -0.0006(7) -0.0012(8) -0.0044(8)
C5 0.0161(9) 0.0175(9) 0.0217(10) 0.0018(7) 0.0012(7) -0.0033(8)
C6 0.0137(8) 0.0135(8) 0.0174(10) 0.0027(7) 0.0036(7) 0.0000(7)
C7 0.0160(9) 0.0127(8) 0.0181(10) 0.0047(7) 0.0022(7) 0.0026(7)
C8 0.0158(9) 0.0138(9) 0.0162(9) 0.0025(7) 0.0038(7) 0.0036(7)
C9 0.0219(10) 0.0181(9) 0.0171(10) 0.0025(7) 0.0056(8) 0.0038(8)
C10 0.0252(10) 0.0153(9) 0.0144(10) -0.0006(7) -0.0003(8) 0.0016(8)
C11 0.0184(9) 0.0122(8) 0.0164(10) 0.0018(7) -0.0023(7) 0.0021(7)
N12 0.0145(7) 0.0120(7) 0.0137(8) -0.0003(6) 0.0016(6) 0.0003(6)
C13 0.0264(10) 0.0107(8) 0.0195(10) 0.0000(7) 0.0052(8) -0.0028(8)
C14 0.0367(12) 0.0197(10) 0.0203(11) -0.0023(8) 0.0046(9) 0.0008(9)
C15 0.0537(15) 0.0260(11) 0.0214(12) -0.0029(9) 0.0124(10) 0.0016(11)
C16 0.0495(15) 0.0195(10) 0.0371(14) -0.0062(9) 0.0268(11) -0.0017(10)
C17 0.0283(12) 0.0206(11) 0.0494(15) -0.0067(10) 0.0167(11) -0.0020(9)
C18 0.0236(10) 0.0171(10) 0.0284(12) -0.0059(8) 0.0082(8) -0.0036(8)
C19 0.0165(9) 0.0177(9) 0.0172(10) 0.0004(7) 0.0034(7) -0.0004(8)
C20 0.0234(10) 0.0168(9) 0.0215(10) 0.0023(8) 0.0061(8) 0.0029(8)
C21 0.0270(11) 0.0177(10) 0.0255(11) 0.0018(8) 0.0082(9) -0.0038(9)
C22 0.0194(10) 0.0272(11) 0.0271(11) 0.0009(9) 0.0099(8) -0.0018(9)
C23 0.0206(10) 0.0214(10) 0.0270(11) -0.0006(8) 0.0072(8) 0.0035(8)
C24 0.0210(10) 0.0154(9) 0.0229(11) 0.0015(8) 0.0064(8) 0.0009(8)
C25 0.0175(9) 0.0111(8) 0.0211(10) -0.0006(7) -0.0007(7) 0.0011(7)
C26 0.0176(9) 0.0137(9) 0.0230(10) -0.0004(7) -0.0008(7) 0.0022(8)
C27 0.0234(10) 0.0193(10) 0.0296(12) 0.0055(8) 0.0037(8) -0.0010(8)
C28 0.0236(11) 0.0244(11) 0.0446(15) 0.0049(10) -0.0022(10) -0.0106(9)
C29 0.0358(13) 0.0264(11) 0.0358(14) 0.0014(10) -0.0128(10) -0.0122(10)
C30 0.0310(11) 0.0210(10) 0.0227(11) 0.0015(8) -0.0065(9) -0.0057(9)
N31 0.0147(7) 0.0123(7) 0.0121(8) 0.0013(6) 0.0022(6) -0.0007(6)
C32 0.0160(9) 0.0103(8) 0.0165(9) 0.0007(7) 0.0008(7) -0.0011(7)
C33 0.0186(9) 0.0174(9) 0.0140(10) 0.0010(7) -0.0007(7) 0.0017(8)
C34 0.0198(9) 0.0138(9) 0.0167(10) 0.0016(7) 0.0056(7) 0.0015(8)
C35 0.0169(9) 0.0115(8) 0.0166(9) 0.0015(7) 0.0049(7) 0.0002(7)
C36 0.0173(9) 0.0114(8) 0.0179(10) -0.0007(7) 0.0046(7) 0.0001(7)
C37 0.0140(9) 0.0135(8) 0.0189(10) -0.0002(7) 0.0041(7) -0.0002(7)
C38 0.0135(9) 0.0227(10) 0.0215(10) 0.0002(8) 0.0012(7) -0.0003(8)
C39 0.0149(9) 0.0261(10) 0.0211(11) 0.0025(8) -0.0013(7) 0.0003(8)
C40 0.0166(9) 0.0151(9) 0.0173(10) -0.0011(7) -0.0002(7) -0.0001(7)
N41 0.0131(7) 0.0134(7) 0.0146(8) 0.0005(6) 0.0008(6) 0.0008(6)
C42 0.0166(9) 0.0115(8) 0.0175(10) 0.0037(7) 0.0013(7) 0.0002(7)
C43 0.0200(10) 0.0189(9) 0.0190(10) -0.0014(8) -0.0011(8) 0.0001(8)
C44 0.0163(9) 0.0273(11) 0.0269(11) -0.0023(9) -0.0039(8) -0.0012(8)
C45 0.0170(9) 0.0224(10) 0.0296(12) 0.0018(8) 0.0055(8) 0.0032(8)
C46 0.0244(10) 0.0176(9) 0.0190(10) -0.0008(7) 0.0047(8) 0.0037(8)
C47 0.0175(9) 0.0140(9) 0.0179(10) 0.0008(7) -0.0011(7) 0.0005(7)
C48 0.0140(8) 0.0170(9) 0.0169(10) 0.0035(7) 0.0017(7) 0.0017(7)
C49 0.0179(9) 0.0175(9) 0.0207(10) 0.0022(8) 0.0032(7) 0.0012(8)
C50 0.0206(10) 0.0267(11) 0.0200(10) 0.0016(8) 0.0061(8) 0.0063(8)
C51 0.0162(9) 0.0332(12) 0.0214(11) 0.0094(9) 0.0076(8) 0.0031(9)
C52 0.0185(10) 0.0260(11) 0.0274(12) 0.0072(9) 0.0015(8) -0.0046(8)
C53 0.0175(9) 0.0229(10) 0.0216(11) 0.0001(8) 0.0021(8) -0.0025(8)
C54 0.0171(9) 0.0131(9) 0.0181(10) 0.0016(7) 0.0006(7) 0.0036(7)
C55 0.0181(9) 0.0156(9) 0.0173(10) 0.0008(7) -0.0005(7) 0.0028(8)
C56 0.0190(9) 0.0166(9) 0.0246(11) 0.0051(8) 0.0043(8) 0.0016(8)
C57 0.0270(10) 0.0211(10) 0.0202(11) 0.0063(8) 0.0079(8) 0.0054(9)
C58 0.0305(11) 0.0188(10) 0.0160(10) -0.0006(7) -0.0021(8) 0.0046(9)
C59 0.0198(9) 0.0176(9) 0.0199(10) 0.0018(8) -0.0019(8) 0.0009(8)

loop_
_atom_type_symbol
_atom_type_description
_atom_type_scat_dispersion_real
_atom_type_scat_dispersion_imag
_atom_type_scat_source
C C 0.0181 0.0091 'International Tables Vol C Tables 4.2.6.8 and 6.1.1.4'
H H 0.0000 0.0000 'International Tables Vol C Tables 4.2.6.8 and 6.1.1.4'
N N 0.0311 0.0180 'International Tables Vol C Tables 4.2.6.8 and 6.1.1.4'
Cu Cu -1.9646 0.5888 'International Tables Vol C Tables 4.2.6.8 and 6.1.1.4'

loop_
_geom_angle_atom_site_label_1
_geom_angle_atom_site_label_2
_geom_angle_atom_site_label_3
_geom_angle
N31 Cu1 N2 98.16(7)
N31 Cu1 N12 136.06(7)
N2 Cu1 N12 95.38(7)
N31 Cu1 N41 94.76(7)
N2 Cu1 N41 133.02(7)
N12 Cu1 N41 105.81(7)
C3 N2 C6 107.05(16)
C3 N2 Cu1 126.68(13)
C6 N2 Cu1 122.39(13)
N2 C3 C4 110.18(17)
N2 C3 C13 124.23(17)
C4 C3 C13 125.44(18)
C5 C4 C3 106.94(17)
C5 C4 H4 126.5
C3 C4 H4 126.5
C4 C5 C6 107.38(17)
C4 C5 H5 126.3
C6 C5 H5 126.3
N2 C6 C7 124.36(17)
N2 C6 C5 108.43(17)
C7 C6 C5 127.20(18)
C6 C7 C8 126.16(18)
C6 C7 C19 115.51(17)
C8 C7 C19 118.34(17)
N12 C8 C7 124.43(17)
N12 C8 C9 108.76(17)
C7 C8 C9 126.81(18)
C10 C9 C8 107.15(17)
C10 C9 H9 126.4
C8 C9 H9 126.4
C9 C10 C11 106.95(17)
C9 C10 H10 126.5
C11 C10 H10 126.5
N12 C11 C10 110.52(17)
N12 C11 C25 123.86(18)
C10 C11 C25 125.36(18)
C11 N12 C8 106.59(16)
C11 N12 Cu1 129.32(13)
C8 N12 Cu1 123.20(13)
C18 C13 C14 118.5(2)
C18 C13 C3 121.89(19)
C14 C13 C3 119.58(19)
C15 C14 C13 120.9(2)
C15 C14 H14 119.6
C13 C14 H14 119.6
C16 C15 C14 120.3(2)
C16 C15 H15 119.8
C14 C15 H15 119.8
C15 C16 C17 120.0(2)
C15 C16 H16 120.0
C17 C16 H16 120.0
C16 C17 C18 120.1(2)
C16 C17 H17 120.0
C18 C17 H17 120.0
C17 C18 C13 120.3(2)
C17 C18 H18 119.9
C13 C18 H18 119.9
C24 C19 C20 118.96(18)
C24 C19 C7 121.11(18)
C20 C19 C7 119.86(17)
C21 C20 C19 120.95(19)
C21 C20 H20 119.5
C19 C20 H20 119.5
C20 C21 C22 119.54(19)
C20 C21 H21 120.2
C22 C21 H21 120.2
C23 C22 C21 120.18(19)
C23 C22 H22 119.9
C21 C22 H22 119.9
C22 C23 C24 120.26(19)
C22 C23 H23 119.9
C24 C23 H23 119.9
C23 C24 C19 120.08(19)
C23 C24 H24 120.0
C19 C24 H24 120.0
C26 C25 C30 118.41(19)
C26 C25 C11 122.51(18)
C30 C25 C11 118.96(19)
C27 C26 C25 120.82(19)
C27 C26 H26 119.6
C25 C26 H26 119.6
C28 C27 C26 120.3(2)
C28 C27 H27 119.9
C26 C27 H27 119.9
C29 C28 C27 119.7(2)
C29 C28 H28 120.1
C27 C28 H28 120.1
C28 C29 C30 120.5(2)
C28 C29 H29 119.8
C30 C29 H29 119.8
C29 C30 C25 120.3(2)
C29 C30 H30 119.8
C25 C30 H30 119.8
C32 N31 C35 107.11(16)
C32 N31 Cu1 126.77(13)
C35 N31 Cu1 124.46(13)
N31 C32 C33 110.31(16)
N31 C32 C42 123.12(17)
C33 C32 C42 126.36(17)
C34 C33 C32 106.66(17)
C34 C33 H33 126.7
C32 C33 H33 126.7
C33 C34 C35 107.21(17)
C33 C34 H34 126.4
C35 C34 H34 126.4
N31 C35 C36 123.43(17)
N31 C35 C34 108.67(16)
C36 C35 C34 127.80(17)
C37 C36 C35 126.51(18)
C37 C36 C48 117.40(17)
C35 C36 C48 116.09(17)
N41 C37 C36 124.43(17)
N41 C37 C38 108.15(17)
C36 C37 C38 127.21(18)
C39 C38 C37 107.39(18)
C39 C38 H38 126.3
C37 C38 H38 126.3
C38 C39 C40 106.95(18)
C38 C39 H39 126.5
C40 C39 H39 126.5
N41 C40 C39 110.35(17)
N41 C40 C54 123.00(17)
C39 C40 C54 126.61(18)
C40 N41 C37 107.14(15)
C40 N41 Cu1 128.66(13)
C37 N41 Cu1 123.84(13)
C47 C42 C43 118.70(18)
C47 C42 C32 120.83(17)
C43 C42 C32 120.42(18)
C44 C43 C42 120.11(19)
C44 C43 H43 119.9
C42 C43 H43 119.9
C43 C44 C45 120.82(19)
C43 C44 H44 119.6
C45 C44 H44 119.6
C46 C45 C44 119.37(19)
C46 C45 H45 120.3
C44 C45 H45 120.3
C45 C46 C47 120.28(19)
C45 C46 H46 119.9
C47 C46 H46 119.9
C46 C47 C42 120.72(18)
C46 C47 H47 119.6
C42 C47 H47 119.6
C53 C48 C49 119.16(18)
C53 C48 C36 120.30(18)
C49 C48 C36 120.53(17)
C50 C49 C48 120.60(19)
C50 C49 H49 119.7
C48 C49 H49 119.7
C51 C50 C49 119.8(2)
C51 C50 H50 120.1
C49 C50 H50 120.1
C52 C51 C50 120.22(18)
C52 C51 H51 119.9
C50 C51 H51 119.9
C51 C52 C53 120.1(2)
C51 C52 H52 120.0
C53 C52 H52 120.0
C48 C53 C52 120.1(2)
C48 C53 H53 119.9
C52 C53 H53 119.9
C59 C54 C55 118.58(18)
C59 C54 C40 120.57(18)
C55 C54 C40 120.85(18)
C56 C55 C54 120.55(19)
C56 C55 H55 119.7
C54 C55 H55 119.7
C55 C56 C57 120.40(19)
C55 C56 H56 119.8
C57 C56 H56 119.8
C56 C57 C58 119.71(19)
C56 C57 H57 120.1
C58 C57 H57 120.1
C57 C58 C59 120.06(19)
C57 C58 H58 120.0
C59 C58 H58 120.0
C58 C59 C54 120.59(19)
C58 C59 H59 119.7
C54 C59 H59 119.7

loop_
_geom_bond_atom_site_label_1
_geom_bond_atom_site_label_2
_geom_bond_distance
Cu1 N31 1.9524(16)
Cu1 N2 1.9582(16)
Cu1 N12 1.9690(16)
Cu1 N41 1.9711(15)
N2 C3 1.350(3)
N2 C6 1.394(2)
C3 C4 1.420(3)
C3 C13 1.462(3)
C4 C5 1.368(3)
C4 H4 0.9500
C5 C6 1.422(3)
C5 H5 0.9500
C6 C7 1.399(3)
C7 C8 1.404(3)
C7 C19 1.492(3)
C8 N12 1.399(2)
C8 C9 1.420(3)
C9 C10 1.373(3)
C9 H9 0.9500
C10 C11 1.417(3)
C10 H10 0.9500
C11 N12 1.351(2)
C11 C25 1.471(3)
C13 C18 1.399(3)
C13 C14 1.402(3)
C14 C15 1.381(3)
C14 H14 0.9500
C15 C16 1.378(4)
C15 H15 0.9500
C16 C17 1.390(4)
C16 H16 0.9500
C17 C18 1.395(3)
C17 H17 0.9500
C18 H18 0.9500
C19 C24 1.396(3)
C19 C20 1.398(3)
C20 C21 1.389(3)
C20 H20 0.9500
C21 C22 1.392(3)
C21 H21 0.9500
C22 C23 1.385(3)
C22 H22 0.9500
C23 C24 1.396(3)
C23 H23 0.9500
C24 H24 0.9500
C25 C26 1.395(3)
C25 C30 1.404(3)
C26 C27 1.388(3)
C26 H26 0.9500
C27 C28 1.386(3)
C27 H27 0.9500
C28 C29 1.381(4)
C28 H28 0.9500
C29 C30 1.393(3)
C29 H29 0.9500
C30 H30 0.9500
N31 C32 1.350(2)
N31 C35 1.392(2)
C32 C33 1.419(3)
C32 C42 1.475(3)
C33 C34 1.379(3)
C33 H33 0.9500
C34 C35 1.419(3)
C34 H34 0.9500
C35 C36 1.410(3)
C36 C37 1.399(3)
C36 C48 1.499(3)
C37 N41 1.395(2)
C37 C38 1.430(3)
C38 C39 1.363(3)
C38 H38 0.9500
C39 C40 1.422(3)
C39 H39 0.9500
C40 N41 1.346(3)
C40 C54 1.473(3)
C42 C47 1.398(3)
C42 C43 1.399(3)
C43 C44 1.387(3)
C43 H43 0.9500
C44 C45 1.390(3)
C44 H44 0.9500
C45 C46 1.384(3)
C45 H45 0.9500
C46 C47 1.389(3)
C46 H46 0.9500
C47 H47 0.9500
C48 C53 1.396(3)
C48 C49 1.397(3)
C49 C50 1.391(3)
C49 H49 0.9500
C50 C51 1.391(3)
C50 H50 0.9500
C51 C52 1.384(3)
C51 H51 0.9500
C52 C53 1.398(3)
C52 H52 0.9500
C53 H53 0.9500
C54 C59 1.396(3)
C54 C55 1.404(3)
C55 C56 1.385(3)
C55 H55 0.9500
C56 C57 1.386(3)
C56 H56 0.9500
C57 C58 1.391(3)
C57 H57 0.9500
C58 C59 1.392(3)
C58 H58 0.9500
C59 H59 0.9500
